data_4507284
loop_
_publ_author_name
'Masu, Hyuma'
'Tominaga, Masahide'
'Azumaya, Isao'

_publ_section_title
;
 Hydrogen-Bonded 1D Chains Formed from Adamantane-Based Bisphenols and
 Bispyridines: Influences of Substitution Groups on Phenol Ring
;
_journal_issue 2
_journal_name_full 'Crystal Growth &amp; Design'
_journal_page_first 752
_journal_paper_doi 10.1021/cg301462v
_journal_volume 13
_journal_year 2013
_chemical_formula_sum 'C32 H32 N2 O2'
_chemical_formula_weight 476.60
_chemical_name_systematic
; 
 ? 
;
_space_group_IT_number 29
_symmetry_cell_setting orthorhombic
_symmetry_space_group_name_Hall 'P 2c -2ac'
_symmetry_space_group_name_H-M 'P c a 21'
_atom_sites_solution_hydrogens geom
_atom_sites_solution_primary direct
_atom_sites_solution_secondary difmap
_audit_creation_method SHELXL-97
_cell_angle_alpha 90.00
_cell_angle_beta 90.00
_cell_angle_gamma 90.00
_cell_formula_units_Z 4
_cell_length_a 12.076(3)
_cell_length_b 6.3815(16)
_cell_length_c 32.010(8)
_cell_measurement_reflns_used 4032
_cell_measurement_temperature 150
_cell_measurement_theta_max 26.94
_cell_measurement_theta_min 2.55
_cell_volume 2466.8(11)
_computing_cell_refinement 'APEX2 (Bruker AXS, 2006)'
_computing_data_collection 'APEX2 (Bruker AXS, 2006)'
_computing_data_reduction 'SAINT (Bruker AXS, 2004)'
_computing_molecular_graphics 'XSHEL (Bruker AXS,2002)'
_computing_publication_material 'XCIF (Bruker AXS, 2001)'
_computing_structure_refinement 'SHELXL-97 (Sheldrick, 1997)'
_computing_structure_solution 'SHELXS-97 (Sheldrick, 1997)'
_diffrn_ambient_temperature 150
_diffrn_detector_area_resol_mean 8.333
_diffrn_measured_fraction_theta_full 1.000
_diffrn_measured_fraction_theta_max 0.940
_diffrn_measurement_device_type 'Bruker APEXII CCD area detector'
_diffrn_measurement_method 'phi and omega scans'
_diffrn_radiation_monochromator graphite
_diffrn_radiation_source 'sealed tube'
_diffrn_radiation_type MoK\a
_diffrn_radiation_wavelength 0.71073
_diffrn_reflns_av_R_equivalents 0.0253
_diffrn_reflns_av_sigmaI/netI 0.0233
_diffrn_reflns_limit_h_max 8
_diffrn_reflns_limit_h_min -15
_diffrn_reflns_limit_k_max 8
_diffrn_reflns_limit_k_min -7
_diffrn_reflns_limit_l_max 39
_diffrn_reflns_limit_l_min -37
_diffrn_reflns_number 11307
_diffrn_reflns_theta_full 25.00
_diffrn_reflns_theta_max 27.22
_diffrn_reflns_theta_min 2.55
_exptl_absorpt_coefficient_mu 0.080
_exptl_absorpt_correction_T_max 0.9842
_exptl_absorpt_correction_T_min 0.9688
_exptl_absorpt_correction_type empirical
_exptl_absorpt_process_details
;
SADABS Sheldrick 1996
;
_exptl_crystal_colour colourless
_exptl_crystal_density_diffrn 1.283
_exptl_crystal_density_method 'not measured'
_exptl_crystal_description prismatic
_exptl_crystal_F_000 1016
_exptl_crystal_size_max 0.40
_exptl_crystal_size_mid 0.30
_exptl_crystal_size_min 0.20
_refine_diff_density_max 0.171
_refine_diff_density_min -0.153
_refine_diff_density_rms 0.033
_refine_ls_extinction_method none
_refine_ls_goodness_of_fit_ref 1.034
_refine_ls_hydrogen_treatment constr
_refine_ls_matrix_type full
_refine_ls_number_parameters 327
_refine_ls_number_reflns 2638
_refine_ls_number_restraints 1
_refine_ls_restrained_S_all 1.034
_refine_ls_R_factor_all 0.0372
_refine_ls_R_factor_gt 0.0317
_refine_ls_shift/su_max 0.001
_refine_ls_shift/su_mean 0.000
_refine_ls_structure_factor_coef Fsqd
_refine_ls_weighting_details 'calc w=1/[\s^2^(Fo^2^)+(0.0394P)^2^+0.4198P] where P=(Fo^2^+2Fc^2^)/3'
_refine_ls_weighting_scheme calc
_refine_ls_wR_factor_gt 0.0726
_refine_ls_wR_factor_ref 0.0760
_reflns_number_gt 2390
_reflns_number_total 2638
_reflns_threshold_expression >2sigma(I)
_cod_data_source_file cg301462v_si_002.cif
_cod_data_source_block a1010071tom
_cod_depositor_comments
;
The following automatic conversions were performed:

'_symmetry_cell_setting' value 'Orthorhombic' changed to
'orthorhombic' according to
/home/saulius/struct/CIF-dictionaries/cif_core.dic dictionary named
'cif_core.dic' version 2.4.2 from 2011-04-26.

Automatic conversion script
Id: cif_fix_values 1891 2012-01-12 08:04:46Z andrius 
;
_cod_original_cell_volume 2466.9(11)
_cod_original_sg_symbol_H-M 'Pca2(1) '
_cod_database_code 4507284

loop_
_symmetry_equiv_pos_as_xyz
'x, y, z'
'-x, -y, z+1/2'
'x+1/2, -y, z'
'-x+1/2, y, z+1/2'

loop_
_atom_site_label
_atom_site_type_symbol
_atom_site_fract_x
_atom_site_fract_y
_atom_site_fract_z
_atom_site_U_iso_or_equiv
_atom_site_adp_type
_atom_site_occupancy
_atom_site_symmetry_multiplicity
_atom_site_calc_flag
_atom_site_refinement_flags
C28 C 0.00058(19) 0.1798(4) 0.74411(7) 0.0316(5) Uani 1 1 d .
C1 C 0.72087(18) 0.8711(4) 1.08105(6) 0.0267(5) Uani 1 1 d .
C2 C 0.57823(18) 1.0111(3) 1.03609(6) 0.0236(4) Uani 1 1 d .
H2 H 0.5343 1.1272 1.0277 0.028 Uiso 1 1 calc R
C3 C 0.56265(17) 0.8188(3) 1.01659(6) 0.0196(4) Uani 1 1 d .
C4 C 0.62848(18) 0.6525(3) 1.03065(6) 0.0238(4) Uani 1 1 d .
H4 H 0.6198 0.5187 1.0181 0.029 Uiso 1 1 calc R
C5 C 0.65675(18) 1.0383(3) 1.06766(7) 0.0272(5) Uani 1 1 d .
H5 H 0.6663 1.1723 1.0800 0.033 Uiso 1 1 calc R
C6 C 0.70597(18) 0.6763(4) 1.06236(7) 0.0265(5) Uani 1 1 d .
H6 H 0.7488 0.5597 1.0713 0.032 Uiso 1 1 calc R
C7 C 0.48346(16) 0.7857(3) 0.97987(6) 0.0186(4) Uani 1 1 d .
C8 C 0.41415(17) 0.9817(3) 0.96936(6) 0.0215(4) Uani 1 1 d .
H8A H 0.3672 1.0189 0.9936 0.026 Uiso 1 1 calc R
H8B H 0.4642 1.1012 0.9636 0.026 Uiso 1 1 calc R
C9 C 0.34018(16) 0.9416(3) 0.93094(7) 0.0224(4) Uani 1 1 d .
H9 H 0.2957 1.0702 0.9249 0.027 Uiso 1 1 calc R
C10 C 0.26147(16) 0.7586(4) 0.93996(8) 0.0261(4) Uani 1 1 d .
H10A H 0.2132 0.7331 0.9155 0.031 Uiso 1 1 calc R
H10B H 0.2138 0.7926 0.9642 0.031 Uiso 1 1 calc R
C11 C 0.41189(17) 0.8891(3) 0.89281(7) 0.0224(4) Uani 1 1 d .
H11A H 0.4609 1.0092 0.8863 0.027 Uiso 1 1 calc R
H11B H 0.3637 0.8639 0.8683 0.027 Uiso 1 1 calc R
C12 C 0.33047(17) 0.5624(3) 0.94936(7) 0.0228(5) Uani 1 1 d .
H12 H 0.2797 0.4420 0.9552 0.027 Uiso 1 1 calc R
C13 C 0.40385(16) 0.5096(3) 0.91140(6) 0.0208(4) Uani 1 1 d .
H13A H 0.4476 0.3818 0.9174 0.025 Uiso 1 1 calc R
H13B H 0.3564 0.4807 0.8869 0.025 Uiso 1 1 calc R
C14 C 0.48287(16) 0.6924(3) 0.90135(6) 0.0187(4) Uani 1 1 d .
C15 C 0.40309(17) 0.6031(3) 0.98799(7) 0.0214(4) Uani 1 1 d .
H15A H 0.4457 0.4751 0.9948 0.026 Uiso 1 1 calc R
H15B H 0.3553 0.6371 1.0122 0.026 Uiso 1 1 calc R
C16 C 0.55332(14) 0.7326(3) 0.94093(7) 0.0185(4) Uani 1 1 d .
H16A H 0.5983 0.6064 0.9469 0.022 Uiso 1 1 calc R
H16B H 0.6049 0.8499 0.9354 0.022 Uiso 1 1 calc R
C17 C 0.63967(16) 0.7948(3) 0.85288(6) 0.0224(4) Uani 1 1 d .
H17 H 0.6365 0.9306 0.8650 0.027 Uiso 1 1 calc R
C18 C 0.56236(16) 0.6440(3) 0.86542(6) 0.0194(4) Uani 1 1 d .
C19 C 0.56853(17) 0.4496(3) 0.84565(6) 0.0237(4) Uani 1 1 d .
H19 H 0.5156 0.3450 0.8525 0.028 Uiso 1 1 calc R
C20 C 0.64995(19) 0.4039(3) 0.81613(7) 0.0268(5) Uani 1 1 d .
H20 H 0.6522 0.2694 0.8034 0.032 Uiso 1 1 calc R
C21 C 0.72777(18) 0.5546(3) 0.80522(6) 0.0237(5) Uani 1 1 d .
C22 C 0.72083(17) 0.7524(4) 0.82334(7) 0.0247(4) Uani 1 1 d .
H22 H 0.7718 0.8588 0.8155 0.030 Uiso 1 1 calc R
C23 C 0.04731(17) 0.3796(3) 0.67888(7) 0.0262(5) Uani 1 1 d .
C24 C 0.00911(19) 0.4521(4) 0.64049(7) 0.0305(5) Uani 1 1 d .
H24 H -0.0516 0.3851 0.6272 0.037 Uiso 1 1 calc R
C25 C 0.0597(2) 0.6214(4) 0.62188(8) 0.0337(5) Uani 1 1 d .
H25 H 0.0318 0.6686 0.5958 0.040 Uiso 1 1 calc R
C26 C 0.13653(19) 0.4865(4) 0.69641(8) 0.0340(5) Uani 1 1 d .
H26 H 0.1656 0.4440 0.7227 0.041 Uiso 1 1 calc R
C27 C -0.0461(2) 0.0062(4) 0.76301(7) 0.0352(5) Uani 1 1 d .
H27 H -0.0426 -0.0036 0.7926 0.042 Uiso 1 1 calc R
H28 H 0.0344 0.2862 0.7603 0.042 Uiso 1 1 d R
C29 C -0.00287(17) 0.1974(4) 0.70072(7) 0.0254(5) Uani 1 1 d .
C30 C -0.05568(18) 0.0371(4) 0.67890(7) 0.0300(5) Uani 1 1 d .
H30 H -0.0603 0.0422 0.6493 0.036 Uiso 1 1 calc R
C31 C -0.1012(2) -0.1289(4) 0.70042(7) 0.0319(5) Uani 1 1 d .
H31 H -0.1381 -0.2350 0.6850 0.038 Uiso 1 1 calc R
C33 C 0.1824(2) 0.6541(4) 0.67553(8) 0.0389(6) Uani 1 1 d .
H33 H 0.2432 0.7245 0.6881 0.047 Uiso 1 1 calc R
N1 N 0.14587(16) 0.7231(3) 0.63844(7) 0.0363(5) Uani 1 1 d .
N2 N -0.09590(17) -0.1483(3) 0.74217(6) 0.0343(5) Uani 1 1 d .
O1 O 0.80752(13) 0.5009(3) 0.77680(5) 0.0315(4) Uani 1 1 d .
H1 H 0.8413 0.6092 0.7690 0.047 Uiso 1 1 calc R
O2 O 0.79777(15) 0.8853(3) 1.11216(5) 0.0394(4) Uani 1 1 d .
H2A H 0.8084 1.0119 1.1181 0.059 Uiso 1 1 calc R

loop_
_atom_site_aniso_label
_atom_site_aniso_U_11
_atom_site_aniso_U_22
_atom_site_aniso_U_33
_atom_site_aniso_U_23
_atom_site_aniso_U_13
_atom_site_aniso_U_12
C28 0.0293(12) 0.0363(13) 0.0292(12) -0.0011(9) 0.0009(9) -0.0049(10)
C1 0.0280(11) 0.0311(12) 0.0209(11) -0.0022(9) -0.0037(9) 0.0007(9)
C2 0.0268(11) 0.0214(10) 0.0226(11) 0.0014(8) -0.0004(9) 0.0030(9)
C3 0.0195(10) 0.0216(10) 0.0177(10) 0.0007(8) 0.0026(8) -0.0009(8)
C4 0.0269(11) 0.0204(10) 0.0241(10) -0.0024(8) -0.0010(8) 0.0006(8)
C5 0.0315(12) 0.0231(11) 0.0270(12) -0.0058(9) -0.0019(10) -0.0008(9)
C6 0.0280(11) 0.0253(11) 0.0263(11) 0.0005(9) -0.0027(9) 0.0053(9)
C7 0.0175(10) 0.0163(9) 0.0220(10) 0.0002(8) -0.0014(8) 0.0008(8)
C8 0.0215(10) 0.0187(10) 0.0244(10) -0.0003(8) 0.0010(8) 0.0021(8)
C9 0.0175(9) 0.0210(10) 0.0288(11) 0.0033(8) -0.0029(9) 0.0042(8)
C10 0.0168(9) 0.0314(11) 0.0302(10) -0.0010(9) -0.0022(10) 0.0017(10)
C11 0.0224(11) 0.0216(10) 0.0232(11) 0.0023(8) -0.0034(8) -0.0022(8)
C12 0.0189(10) 0.0227(10) 0.0268(11) 0.0010(9) 0.0001(9) -0.0060(9)
C13 0.0201(10) 0.0190(9) 0.0234(10) 0.0012(8) -0.0015(8) -0.0039(8)
C14 0.0183(10) 0.0172(9) 0.0206(10) 0.0018(8) -0.0018(8) -0.0024(8)
C15 0.0222(10) 0.0190(10) 0.0229(10) 0.0011(8) 0.0028(8) -0.0008(8)
C16 0.0153(8) 0.0186(10) 0.0216(9) 0.0005(7) 0.0006(8) -0.0009(8)
C17 0.0248(10) 0.0216(10) 0.0210(10) -0.0006(8) -0.0013(8) -0.0022(8)
C18 0.0189(10) 0.0208(10) 0.0183(10) 0.0020(8) -0.0040(7) -0.0014(8)
C19 0.0266(10) 0.0206(10) 0.0238(11) 0.0014(8) 0.0010(9) -0.0037(8)
C20 0.0335(12) 0.0223(11) 0.0247(11) -0.0038(9) -0.0001(9) 0.0008(9)
C21 0.0233(10) 0.0299(12) 0.0181(10) 0.0001(9) -0.0014(8) 0.0028(9)
C22 0.0229(11) 0.0283(11) 0.0230(10) 0.0025(9) 0.0004(8) -0.0054(9)
C23 0.0232(10) 0.0296(11) 0.0258(11) -0.0011(9) 0.0041(9) 0.0031(9)
C24 0.0328(12) 0.0327(13) 0.0260(11) -0.0021(9) -0.0028(9) 0.0006(10)
C25 0.0374(13) 0.0379(13) 0.0259(11) 0.0025(10) 0.0025(10) 0.0030(11)
C26 0.0284(12) 0.0440(14) 0.0296(12) 0.0050(10) -0.0015(9) -0.0031(10)
C27 0.0340(13) 0.0444(14) 0.0272(12) 0.0023(11) 0.0042(10) -0.0048(11)
C29 0.0207(10) 0.0288(11) 0.0266(11) -0.0010(9) 0.0017(8) 0.0052(9)
C30 0.0324(12) 0.0320(12) 0.0256(11) -0.0021(10) 0.0016(9) 0.0028(10)
C31 0.0328(12) 0.0298(12) 0.0331(13) -0.0045(10) 0.0063(10) -0.0004(10)
C33 0.0295(12) 0.0473(15) 0.0398(13) 0.0051(12) 0.0009(10) -0.0080(11)
N1 0.0339(11) 0.0385(11) 0.0366(11) 0.0051(9) 0.0103(9) 0.0001(9)
N2 0.0322(11) 0.0352(11) 0.0355(11) 0.0016(9) 0.0094(8) -0.0016(9)
O1 0.0300(8) 0.0349(9) 0.0296(8) -0.0017(7) 0.0084(7) -0.0003(7)
O2 0.0459(10) 0.0349(9) 0.0374(10) -0.0068(8) -0.0220(8) 0.0042(8)

loop_
_atom_type_symbol
_atom_type_description
_atom_type_scat_dispersion_real
_atom_type_scat_dispersion_imag
_atom_type_scat_source
C C 0.0033 0.0000 'International Tables Vol C Tables 4.2.6.8 and 6.1.1.4'
H H 0.0000 0.0000 'International Tables Vol C Tables 4.2.6.8 and 6.1.1.4'
N N 0.0061 0.0000 'International Tables Vol C Tables 4.2.6.8 and 6.1.1.4'
O O 0.0106 0.0000 'International Tables Vol C Tables 4.2.6.8 and 6.1.1.4'

loop_
_geom_angle_atom_site_label_1
_geom_angle_atom_site_label_2
_geom_angle_atom_site_label_3
_geom_angle
C27 C28 C29 119.2(2)
C27 C28 H28 120.7
C29 C28 H28 120.1
O2 C1 C5 123.7(2)
O2 C1 C6 117.5(2)
C5 C1 C6 118.8(2)
C3 C2 C5 121.8(2)
C3 C2 H2 119.1
C5 C2 H2 119.1
C2 C3 C4 116.62(19)
C2 C3 C7 123.49(18)
C4 C3 C7 119.80(18)
C6 C4 C3 122.3(2)
C6 C4 H4 118.8
C3 C4 H4 118.8
C1 C5 C2 120.5(2)
C1 C5 H5 119.7
C2 C5 H5 119.7
C4 C6 C1 119.9(2)
C4 C6 H6 120.0
C1 C6 H6 120.0
C3 C7 C15 111.67(16)
C3 C7 C8 113.24(16)
C15 C7 C8 107.97(16)
C3 C7 C16 108.02(16)
C15 C7 C16 108.39(16)
C8 C7 C16 107.37(16)
C9 C8 C7 110.72(16)
C9 C8 H8A 109.5
C7 C8 H8A 109.5
C9 C8 H8B 109.5
C7 C8 H8B 109.5
H8A C8 H8B 108.1
C10 C9 C11 109.49(18)
C10 C9 C8 109.60(18)
C11 C9 C8 110.12(16)
C10 C9 H9 109.2
C11 C9 H9 109.2
C8 C9 H9 109.2
C9 C10 C12 108.78(15)
C9 C10 H10A 109.9
C12 C10 H10A 109.9
C9 C10 H10B 109.9
C12 C10 H10B 109.9
H10A C10 H10B 108.3
C9 C11 C14 110.49(16)
C9 C11 H11A 109.6
C14 C11 H11A 109.6
C9 C11 H11B 109.6
C14 C11 H11B 109.6
H11A C11 H11B 108.1
C10 C12 C15 109.24(18)
C10 C12 C13 109.65(18)
C15 C12 C13 110.06(17)
C10 C12 H12 109.3
C15 C12 H12 109.3
C13 C12 H12 109.3
C14 C13 C12 110.78(17)
C14 C13 H13A 109.5
C12 C13 H13A 109.5
C14 C13 H13B 109.5
C12 C13 H13B 109.5
H13A C13 H13B 108.1
C18 C14 C13 113.13(16)
C18 C14 C11 112.28(16)
C13 C14 C11 107.98(16)
C18 C14 C16 107.70(15)
C13 C14 C16 107.16(16)
C11 C14 C16 108.38(16)
C12 C15 C7 110.60(17)
C12 C15 H15A 109.5
C7 C15 H15A 109.5
C12 C15 H15B 109.5
C7 C15 H15B 109.5
H15A C15 H15B 108.1
C7 C16 C14 113.41(14)
C7 C16 H16A 108.9
C14 C16 H16A 108.9
C7 C16 H16B 108.9
C14 C16 H16B 108.9
H16A C16 H16B 107.7
C22 C17 C18 122.2(2)
C22 C17 H17 118.9
C18 C17 H17 118.9
C19 C18 C17 116.48(19)
C19 C18 C14 123.64(18)
C17 C18 C14 119.72(18)
C20 C19 C18 122.06(19)
C20 C19 H19 119.0
C18 C19 H19 119.0
C21 C20 C19 120.2(2)
C21 C20 H20 119.9
C19 C20 H20 119.9
O1 C21 C20 118.03(19)
O1 C21 C22 123.1(2)
C20 C21 C22 118.84(19)
C17 C22 C21 120.2(2)
C17 C22 H22 119.9
C21 C22 H22 119.9
C24 C23 C26 116.7(2)
C24 C23 C29 122.7(2)
C26 C23 C29 120.6(2)
C25 C24 C23 119.7(2)
C25 C24 H24 120.1
C23 C24 H24 120.1
N1 C25 C24 123.7(2)
N1 C25 H25 118.1
C24 C25 H25 118.1
C33 C26 C23 119.7(2)
C33 C26 H26 120.1
C23 C26 H26 120.1
N2 C27 C28 123.9(2)
N2 C27 H27 118.1
C28 C27 H27 118.1
C30 C29 C28 117.0(2)
C30 C29 C23 121.68(19)
C28 C29 C23 121.3(2)
C31 C30 C29 119.7(2)
C31 C30 H30 120.1
C29 C30 H30 120.1
N2 C31 C30 123.3(2)
N2 C31 H31 118.3
C30 C31 H31 118.3
N1 C33 C26 123.5(2)
N1 C33 H33 118.2
C26 C33 H33 118.2
C25 N1 C33 116.6(2)
C27 N2 C31 116.8(2)
C21 O1 H1 109.5
C1 O2 H2A 109.5

loop_
_geom_bond_atom_site_label_1
_geom_bond_atom_site_label_2
_geom_bond_distance
C28 C27 1.383(3)
C28 C29 1.394(3)
C28 H28 0.9473
C1 O2 1.365(2)
C1 C5 1.386(3)
C1 C6 1.391(3)
C2 C3 1.390(3)
C2 C5 1.396(3)
C2 H2 0.9500
C3 C4 1.400(3)
C3 C7 1.530(3)
C4 C6 1.389(3)
C4 H4 0.9500
C5 H5 0.9500
C6 H6 0.9500
C7 C15 1.538(3)
C7 C8 1.542(3)
C7 C16 1.543(3)
C8 C9 1.542(3)
C8 H8A 0.9900
C8 H8B 0.9900
C9 C10 1.533(3)
C9 C11 1.534(3)
C9 H9 1.0000
C10 C12 1.534(3)
C10 H10A 0.9900
C10 H10B 0.9900
C11 C14 1.544(3)
C11 H11A 0.9900
C11 H11B 0.9900
C12 C15 1.538(3)
C12 C13 1.541(3)
C12 H12 1.0000
C13 C14 1.541(3)
C13 H13A 0.9900
C13 H13B 0.9900
C14 C18 1.530(3)
C14 C16 1.547(3)
C15 H15A 0.9900
C15 H15B 0.9900
C16 H16A 0.9900
C16 H16B 0.9900
C17 C22 1.389(3)
C17 C18 1.399(3)
C17 H17 0.9500
C18 C19 1.395(3)
C19 C20 1.395(3)
C19 H19 0.9500
C20 C21 1.389(3)
C20 H20 0.9500
C21 O1 1.368(3)
C21 C22 1.392(3)
C22 H22 0.9500
C23 C24 1.392(3)
C23 C26 1.393(3)
C23 C29 1.486(3)
C24 C25 1.377(3)
C24 H24 0.9500
C25 N1 1.336(3)
C25 H25 0.9500
C26 C33 1.377(4)
C26 H26 0.9500
C27 N2 1.334(3)
C27 H27 0.9500
C29 C30 1.393(3)
C30 C31 1.378(3)
C30 H30 0.9500
C31 N2 1.343(3)
C31 H31 0.9500
C33 N1 1.341(3)
C33 H33 0.9500
O1 H1 0.8400
O2 H2A 0.8400
